data_7715774
loop_
_publ_author_name
'Beckmann, J. Louis'
'Neumann, Beate'
'Stammler, Hans-Georg'
'Lamm, Jan-Hendrik'
'Mitzel, Norbert W.'

_publ_section_title
;
 Bidentate boron Lewis acids: synthesis by tin boron exchange reaction and
 host-guest complex formation.
;
_journal_issue 18
_journal_name_full 'Dalton transactions (Cambridge, England : 2003)'
_journal_page_first 7958
_journal_page_last 7964
_journal_paper_doi 10.1039/d4dt00782d
_journal_volume 53
_journal_year 2024
_chemical_formula_moiety 'C52 H18 B2 F20 N2, C6 H6'
_chemical_formula_sum 'C58 H24 B2 F20 N2'
_chemical_formula_weight 1150.41
_space_group_crystal_system triclinic
_space_group_IT_number 2
_space_group_name_Hall '-P 1'
_space_group_name_H-M_alt 'P -1'
_atom_sites_solution_hydrogens geom
_atom_sites_solution_primary dual
_audit_creation_date 2020-06-27
_audit_creation_method
;
Olex2 1.3-ac4
(compiled 2019.04.23 svn.r3594 for Rigaku Oxford Diffraction, GUI svn.r5739)
;
_audit_update_record
;
2024-03-04 deposited with the CCDC.	2024-04-17 downloaded from the CCDC.
;
_cell_angle_alpha 105.644(5)
_cell_angle_beta 96.165(5)
_cell_angle_gamma 108.009(5)
_cell_formula_units_Z 2
_cell_length_a 11.3707(7)
_cell_length_b 12.0641(7)
_cell_length_c 19.7225(10)
_cell_measurement_reflns_used 3373
_cell_measurement_temperature 100.0(1)
_cell_measurement_theta_max 76.1390
_cell_measurement_theta_min 3.9730
_cell_volume 2423.3(3)
_computing_cell_refinement 'CrysAlisPro 1.171.40.77a (Rigaku OD, 2020)'
_computing_data_collection 'CrysAlisPro 1.171.40.77a (Rigaku OD, 2020)'
_computing_data_reduction 'CrysAlisPro 1.171.40.77a (Rigaku OD, 2020)'
_computing_molecular_graphics 'Olex2 (Dolomanov et al., 2009)'
_computing_publication_material 'Olex2 (Dolomanov et al., 2009)'
_computing_structure_refinement 'ShelXL (Sheldrick, 2015)'
_computing_structure_solution 'ShelXT (Sheldrick, 2015)'
_diffrn_ambient_environment N~2~
_diffrn_ambient_temperature 100.0(1)
_diffrn_detector 'CCD plate'
_diffrn_detector_area_resol_mean 5.3114
_diffrn_detector_type Atlas
_diffrn_measured_fraction_theta_full 0.999
_diffrn_measured_fraction_theta_max 0.999
_diffrn_measurement_details
;
List of Runs (angles in degrees, time in seconds):

  # Type    Start    End  Width  t~exp~   \w     \q     \k     \f   Frames
#--------------------------------------------------------------------------
  1  \w    -59.00  32.00   1.00    5.00    --  -38.50  38.00-120.00   91
  2  \w    -56.00  24.00   1.00    5.00    --  -38.50  38.00 150.00   80
  3  \w    -54.00 -24.00   1.00    5.00    --  -38.50 -19.00 -60.00   30
  4  \w     18.00  44.00   1.00    5.00    --   42.89  57.00   0.00   26
  5  \w     13.00  42.00   1.00    5.00    --   42.89  82.00   0.18   29
  6  \w     50.00  81.00   1.00    5.00    --   42.89  57.00  90.00   31
  7  \w     22.00  59.00   1.00    5.00    --   42.89  38.00   0.00   37
  8  \w     15.00  42.00   1.00    5.00    --   42.89  78.00 -80.18   27
  9  \w     23.00  49.00   1.00    5.00    --   42.89  38.00  90.00   26
 10  \w     38.00  87.00   1.00    5.00    --   42.89-122.00 -45.00   49
 11  \w     49.00  87.00   1.00    5.00    --   42.89  57.00   0.00   38
 12  \w     82.00 108.00   1.00   20.00    --  111.00  73.00  36.17   26
 13  \w     82.00 108.00   1.00   20.00    --  111.00  72.00 -54.99   26
 14  \w    120.00 178.00   1.00   20.00    --  111.00  73.00  36.17   58
 15  \w     88.00 176.00   1.00   20.00    --  111.00  47.00   8.66   88
 16  \w     86.00 112.00   1.00   20.00    --  111.00  57.00 -10.69   26
 17  \w    142.00 168.00   1.00   20.00    --  111.00  57.00 -79.15   26
 18  \w    151.00 176.00   1.00   20.00    --  111.00  56.00  11.94   25
 19  \w    127.00 153.00   1.00   20.00    --  111.00  45.00 -90.00   26
 20  \w     91.00 177.00   1.00   20.00    --  111.00  43.00 -48.41   86
 21  \w     89.00 115.00   1.00   20.00    --  111.00  45.00 -90.00   26
 22  \w     77.00 104.00   1.00   20.00    --  111.00 -94.00  30.00   27
 23  \w     41.00 112.00   1.00   20.00    --  111.00-125.00 150.00   71
 24  \w     74.00 136.00   1.00   20.00    --  111.00 -61.00 -60.00   62
 25  \w     85.00 111.00   1.00   20.00    --  111.00  61.00  30.00   26
 26  \w     85.00 111.00   1.00   20.00    --  111.00  61.00 -90.00   26
 27  \w     91.00 116.00   1.00   20.00    --  111.00  45.00  30.00   25
 28  \w     85.00 110.00   1.00   20.00    --  111.00  61.00 -60.00   25
 29  \w     46.00 130.00   1.00   20.00    --  111.00 -45.00  90.00   84
 30  \w     86.00 112.00   1.00   20.00    --  111.00  61.00-120.00   26
 31  \w    139.00 164.00   1.00   20.00    --  111.00  67.00 -33.80   25
 32  \w     88.00 114.00   1.00   20.00    --  111.00  57.00 -79.15   26
 33  \w     92.00 118.00   1.00   20.00    --  111.00  45.00 -30.00   26
 34  \w     91.00 117.00   1.00   20.00    --  111.00  45.00 -60.00   26
 35  \w     58.00 100.00   1.00   20.00    --  111.00 -94.00 -30.00   42
 36  \w     83.00 109.00   1.00   20.00    --  111.00  67.00 -33.80   26
 37  \w     90.00 116.00   1.00   20.00    --  111.00  30.00   0.00   26
 38  \w     89.00 115.00   1.00   20.00    --  111.00  61.00  60.00   26
 39  \w     92.00 145.00   1.00   20.00    --  111.00  30.00 -60.00   53
 40  \w     90.00 116.00   1.00   20.00    --  111.00  30.00  60.00   26
 41  \w     95.00 121.00   1.00   20.00    --  111.00  45.00-120.00   26
 42  \w     89.00 122.00   1.00   20.00    --  111.00  45.00   0.00   33
 43  \w    124.00 149.00   1.00   20.00    --  111.00  45.00   0.00   25
 44  \w     89.00 116.00   1.00   20.00    --  111.00  45.00  90.00   27
 45  \w     87.00 113.00   1.00   20.00    --  111.00  61.00   0.00   26
 46  \w     84.00 111.00   1.00   20.00    --  111.00  66.00  43.36   27
 47  \w     82.00 107.00   1.00   20.00    --  111.00  74.00  24.58   25
 48  \w     84.00 110.00   1.00   20.00    --  111.00  63.00 -56.11   26
 49  \w     87.00 113.00   1.00   20.00    --  111.00  61.00 -30.00   26
 50  \w     86.00 112.00   1.00   20.00    --  111.00  56.00  11.94   26
 51  \w    -44.00 -18.00   1.00    5.00    --  -38.50 -38.00 -30.00   26
 52  \w   -102.00 -76.00   1.00    5.00    --  -38.50 -38.00  60.00   26
 53  \w    -38.00 -11.00   1.00    5.00    --  -38.50 125.00-120.00   27
 54  \w    -99.00 -73.00   1.00    5.00    --  -38.50 -38.00 -30.00   26
 55  \w     69.00  97.00   1.00    5.00    --   42.89-125.00 -90.00   28
 56  \w    113.00 166.00   1.00   20.00    --  111.00 125.00-150.00   53
 57  \w     72.00  98.00   1.00   20.00    --  111.00-125.00-150.00   26
 58  \w     70.00 109.00   1.00   20.00    --  111.00-112.00 -37.56   39
 59  \w     62.00  92.00   1.00   20.00    --  111.00 -94.00-150.00   30
 60  \w     88.00 113.00   1.00   20.00    --  111.00-125.00  30.00   25
 61  \w     45.00  72.00   1.00   20.00    --  111.00-125.00  30.00   27
 62  \w     59.00 109.00   1.00   20.00    --  111.00-108.00 -74.76   50
 63  \w     85.00 110.00   1.00   20.00    --  111.00-115.00 129.00   25
 64  \w    147.00 173.00   1.00   20.00    --  111.00  77.00-180.00   26
 65  \w     78.00 107.00   1.00   20.00    --  111.00-102.00 138.43   29
;
_diffrn_measurement_device 'four-circle diffractometer'
_diffrn_measurement_device_type 'SuperNova, Dual, Cu at home/near, Atlas'
_diffrn_measurement_method '\w scans'
_diffrn_orient_matrix_type 'CrysAlisPro convention (1999,Acta A55,543-557)'
_diffrn_orient_matrix_UB_11 -0.0187098000
_diffrn_orient_matrix_UB_12 -0.0190757000
_diffrn_orient_matrix_UB_13 -0.0814111000
_diffrn_orient_matrix_UB_21 0.1438904000
_diffrn_orient_matrix_UB_22 0.0594692000
_diffrn_orient_matrix_UB_23 0.0081083000
_diffrn_orient_matrix_UB_31 0.0127474000
_diffrn_orient_matrix_UB_32 -0.1272443000
_diffrn_orient_matrix_UB_33 -0.0135992000
_diffrn_radiation_monochromator mirror
_diffrn_radiation_probe x-ray
_diffrn_radiation_type 'Cu K\a'
_diffrn_radiation_wavelength 1.54184
_diffrn_reflns_av_R_equivalents 0.1250
_diffrn_reflns_av_unetI/netI 0.1332
_diffrn_reflns_Laue_measured_fraction_full 0.999
_diffrn_reflns_Laue_measured_fraction_max 0.999
_diffrn_reflns_limit_h_max 13
_diffrn_reflns_limit_h_min -13
_diffrn_reflns_limit_k_max 13
_diffrn_reflns_limit_k_min -14
_diffrn_reflns_limit_l_max 23
_diffrn_reflns_limit_l_min -22
_diffrn_reflns_number 32253
_diffrn_reflns_point_group_measured_fraction_full 0.999
_diffrn_reflns_point_group_measured_fraction_max 0.999
_diffrn_reflns_theta_full 67.684
_diffrn_reflns_theta_max 68.251
_diffrn_reflns_theta_min 4.001
_diffrn_source 'micro-focus sealed X-ray tube'
_diffrn_source_type 'SuperNova (Cu) X-ray Source'
_exptl_absorpt_coefficient_mu 1.289
_exptl_absorpt_correction_T_max 0.90301
_exptl_absorpt_correction_T_min 0.90301
_exptl_absorpt_correction_type sphere
_exptl_absorpt_process_details
;
CrysAlisPro 1.171.40.77a (Rigaku Oxford Diffraction, 2020)
Spherical absorption correction
 using equivalent radius and absorption coefficient.
Empirical absorption correction using spherical harmonics,
 implemented in SCALE3 ABSPACK scaling algorithm.
;
_exptl_crystal_colour 'clear colourless'
_exptl_crystal_colour_lustre clear
_exptl_crystal_colour_primary colourless
_exptl_crystal_density_diffrn 1.577
_exptl_crystal_description plate
_exptl_crystal_F_000 1152
_exptl_crystal_size_max 0.256
_exptl_crystal_size_mid 0.138
_exptl_crystal_size_min 0.026
_exptl_crystal_size_rad 0.052
_refine_diff_density_max 0.286
_refine_diff_density_min -0.318
_refine_diff_density_rms 0.069
_refine_ls_extinction_method none
_refine_ls_goodness_of_fit_ref 1.004
_refine_ls_hydrogen_treatment constr
_refine_ls_matrix_type full
_refine_ls_number_parameters 827
_refine_ls_number_reflns 8872
_refine_ls_number_restraints 162
_refine_ls_restrained_S_all 0.998
_refine_ls_R_factor_all 0.1279
_refine_ls_R_factor_gt 0.0632
_refine_ls_shift/su_max 0.000
_refine_ls_shift/su_mean 0.000
_refine_ls_structure_factor_coef Fsqd
_refine_ls_weighting_details 'w=1/[\s^2^(Fo^2^)+(0.0445P)^2^] where P=(Fo^2^+2Fc^2^)/3'
_refine_ls_weighting_scheme calc
_refine_ls_wR_factor_gt 0.1344
_refine_ls_wR_factor_ref 0.1731
_reflns_Friedel_coverage 0.000
_reflns_number_gt 4899
_reflns_number_total 8872
_reflns_threshold_expression 'I > 2\s(I)'
_cod_data_source_file d4dt00782d2.cif
_cod_data_source_block 3dx2Py
_cod_depositor_comments 'Adding full bibliography for 7715770--7715781.cif.'
_cod_database_code 7715774
_shelx_shelxl_version_number 2018/3
_chemical_oxdiff_formula C58H24B2F20N2
_shelx_space_group_comment
;
The symmetry employed for this shelxl refinement is uniquely defined
by the following loop, which should always be used as a source of
symmetry information in preference to the above space-group names.
They are only intended as comments.
;
_shelx_estimated_absorpt_t_max 0.967
_shelx_estimated_absorpt_t_min 0.734
_diffrn_oxdiff_digest_frames
;
013da340ce667e728468c55bfd3bf3f1c3023035bd9
;
_reflns_odcompleteness_completeness 99.78
_reflns_odcompleteness_iscentric 1
_reflns_odcompleteness_theta 71.98
_olex2_refinement_description
;
1. Fixed Uiso
 At 1.2 times of:
  All C(H) groups
2. Rigid body (RIGU) restrains
 F6, F6B, F7, F7B, F8, F8B, F9, F9B, F10, F10B, C25, C25B, C26, C26B, C27,
 C27B, C28, C28B, C29, C29B, C30, C30B
 with sigma for 1-2 distances of 0.001 and sigma for 1-3 distances of 0.001
3. Others
 Sof(F6B)=Sof(F7B)=Sof(F8B)=Sof(F9B)=Sof(F10B)=Sof(C25B)=Sof(C26B)=Sof(C27B)=
 Sof(C28B)=Sof(C29B)=Sof(C30B)=1-FVAR(1)
 Sof(F6)=Sof(F7)=Sof(F8)=Sof(F9)=Sof(F10)=Sof(C25)=Sof(C26)=Sof(C27)=Sof(C28)=
 Sof(C29)=Sof(C30)=FVAR(1)
4.a Aromatic/amide H refined with riding coordinates:
 C3(H3), C6(H6), C7(H7), C8(H8), C10(H10), C12(H12), C13(H13), C14(H14),
 C31(H31), C32(H32), C33(H33), C34(H34), C35(H35), C48(H48), C49(H49), C50(H50),
  C51(H51), C52(H52), C53(H53), C54(H54), C55(H55), C56(H56), C57(H57), C58(H58)
4.b Fitted hexagon refined as free rotating group:
 C25B(C26B,C27B,C28B,C29B,C30B)
;
_olex2_date_sample_data_collection 2020-06-25
_olex2_submission_special_instructions 'No special instructions were received'
_oxdiff_exptl_absorpt_empirical_details
;
Empirical correction (ABSPACK) includes:
- Absorption correction using spherical harmonics
- Frame scaling
;
_oxdiff_exptl_absorpt_empirical_full_max 2.183
_oxdiff_exptl_absorpt_empirical_full_min 0.464

loop_
_space_group_symop_operation_xyz
'x, y, z'
'-x, -y, -z'

loop_
_atom_site_label
_atom_site_type_symbol
_atom_site_fract_x
_atom_site_fract_y
_atom_site_fract_z
_atom_site_U_iso_or_equiv
_atom_site_adp_type
_atom_site_occupancy
_atom_site_site_symmetry_order
_atom_site_calc_flag
_atom_site_refinement_flags_posn
_atom_site_refinement_flags_adp
_atom_site_refinement_flags_occupancy
_atom_site_disorder_assembly
_atom_site_disorder_group
F1 F 0.0120(2) 0.4680(3) 0.08846(13) 0.0406(6) Uani 1 1 d . . . . .
F2 F 0.0081(3) 0.6813(3) 0.08053(14) 0.0505(7) Uani 1 1 d . . . . .
F3 F -0.1589(3) 0.7790(3) 0.13746(18) 0.0619(8) Uani 1 1 d . . . . .
F4 F -0.3235(3) 0.6556(3) 0.20658(17) 0.0627(9) Uani 1 1 d . . . . .
F5 F -0.3230(3) 0.4382(3) 0.21441(13) 0.0486(7) Uani 1 1 d . . . . .
F6 F -0.3864(14) 0.3071(14) 0.0577(9) 0.041(2) Uani 0.53(3) 1 d . U P A 1
F6B F -0.4114(14) 0.2901(13) 0.0666(8) 0.029(2) Uani 0.47(3) 1 d . U P A 2
F7 F -0.6195(10) 0.1342(15) 0.0203(8) 0.049(3) Uani 0.53(3) 1 d . U P A 1
F7B F -0.6300(11) 0.1054(14) 0.0367(8) 0.039(3) Uani 0.47(3) 1 d . U P A 2
F8 F -0.6644(11) -0.0686(15) 0.0639(10) 0.055(3) Uani 0.53(3) 1 d . U P A 1
F8B F -0.6465(12) -0.1021(15) 0.0700(9) 0.045(3) Uani 0.47(3) 1 d . U P A 2
F9 F -0.4678(16) -0.0993(15) 0.1383(8) 0.059(3) Uani 0.53(3) 1 d . U P A 1
F9B F -0.4371(16) -0.1232(14) 0.1366(9) 0.049(3) Uani 0.47(3) 1 d . U P A 2
F10 F -0.2387(14) 0.0684(17) 0.1786(10) 0.045(3) Uani 0.53(3) 1 d . U P A 1
F10B F -0.2115(14) 0.0644(18) 0.1694(11) 0.039(3) Uani 0.47(3) 1 d . U P A 2
F11 F 0.2801(3) 0.7643(2) 0.18406(11) 0.0378(6) Uani 1 1 d . . . . .
F12 F 0.2475(3) 0.6311(3) 0.04782(12) 0.0491(7) Uani 1 1 d . . . . .
F13 F 0.3101(3) 0.4250(3) 0.01415(13) 0.0565(8) Uani 1 1 d . . . . .
F14 F 0.4051(3) 0.3558(3) 0.12144(15) 0.0517(7) Uani 1 1 d . . . . .
F15 F 0.4379(3) 0.4858(2) 0.25820(13) 0.0405(6) Uani 1 1 d . . . . .
F16 F 0.4898(2) 0.9715(2) 0.41679(12) 0.0378(6) Uani 1 1 d . . . . .
F17 F 0.3554(2) 1.1104(2) 0.46003(12) 0.0399(6) Uani 1 1 d . . . . .
F18 F 0.0996(2) 1.0231(2) 0.41373(12) 0.0391(6) Uani 1 1 d . . . . .
F19 F -0.0165(2) 0.7960(3) 0.31325(12) 0.0395(6) Uani 1 1 d . . . . .
F20 F 0.1181(2) 0.6546(2) 0.26663(12) 0.0357(5) Uani 1 1 d . . . . .
N1 N -0.0629(3) 0.2600(3) 0.12359(17) 0.0318(7) Uani 1 1 d . . . . .
N2 N 0.5378(3) 0.7878(3) 0.33008(16) 0.0277(7) Uani 1 1 d . . . . .
C1 C -0.1304(4) 0.3066(4) 0.3746(2) 0.0311(9) Uani 1 1 d . . . . .
C2 C -0.0200(4) 0.3510(4) 0.4304(2) 0.0298(8) Uani 1 1 d . . . . .
C3 C 0.0996(4) 0.4232(4) 0.42407(19) 0.0288(8) Uani 1 1 d . . . . .
H3 H 0.108473 0.442359 0.380802 0.035 Uiso 1 1 calc R . . . .
C4 C 0.2045(4) 0.4667(4) 0.47958(19) 0.0291(8) Uani 1 1 d . . . . .
C5 C 0.3274(4) 0.5460(4) 0.4761(2) 0.0297(8) Uani 1 1 d . . . . .
C6 C 0.4276(4) 0.5851(4) 0.5322(2) 0.0329(9) Uani 1 1 d . . . . .
H6 H 0.507299 0.638118 0.529668 0.039 Uiso 1 1 calc R . . . .
C7 C 0.4151(4) 0.5483(4) 0.5944(2) 0.0342(9) Uani 1 1 d . . . . .
H7 H 0.486927 0.574434 0.632028 0.041 Uiso 1 1 calc R . . . .
C8 C 0.3013(4) 0.4759(4) 0.6004(2) 0.0336(9) Uani 1 1 d . . . . .
H8 H 0.293633 0.453697 0.642815 0.040 Uiso 1 1 calc R . . . .
C9 C 0.1941(4) 0.4334(4) 0.5442(2) 0.0299(8) Uani 1 1 d . . . . .
C10 C 0.0751(4) 0.3620(4) 0.55027(19) 0.0303(8) Uani 1 1 d . . . . .
H10 H 0.066833 0.340788 0.592975 0.036 Uiso 1 1 calc R . . . .
C11 C -0.0315(4) 0.3213(4) 0.4957(2) 0.0304(8) Uani 1 1 d . . . . .
C12 C -0.1536(4) 0.2530(4) 0.5032(2) 0.0331(9) Uani 1 1 d . . . . .
H12 H -0.162294 0.233864 0.546534 0.040 Uiso 1 1 calc R . . . .
C13 C -0.2573(4) 0.2147(4) 0.4505(2) 0.0343(9) Uani 1 1 d . . . . .
H13 H -0.337830 0.170420 0.457223 0.041 Uiso 1 1 calc R . . . .
C14 C -0.2455(4) 0.2411(4) 0.3851(2) 0.0325(9) Uani 1 1 d . . . . .
H14 H -0.318525 0.212892 0.347949 0.039 Uiso 1 1 calc R . . . .
C15 C -0.1259(4) 0.3245(4) 0.3054(2) 0.0322(9) Uani 1 1 d . . . . .
C16 C -0.1340(4) 0.3252(4) 0.2446(2) 0.0366(10) Uani 1 1 d . . . . .
C17 C 0.3425(4) 0.5889(4) 0.4152(2) 0.0312(9) Uani 1 1 d . . . . .
C18 C 0.3605(4) 0.6319(4) 0.36758(19) 0.0289(8) Uani 1 1 d . . . . .
C19 C -0.1571(4) 0.4398(4) 0.15139(19) 0.0342(9) Uani 1 1 d . . . . .
C20 C -0.0752(4) 0.5086(4) 0.1186(2) 0.0358(10) Uani 1 1 d . . . . .
C21 C -0.0739(5) 0.6214(5) 0.1133(2) 0.0412(11) Uani 1 1 d . . . . .
C22 C -0.1581(5) 0.6709(5) 0.1428(2) 0.0470(12) Uani 1 1 d . . . . .
C23 C -0.2407(5) 0.6077(5) 0.1771(2) 0.0457(12) Uani 1 1 d . . . . .
C24 C -0.2391(4) 0.4971(5) 0.1813(2) 0.0386(11) Uani 1 1 d . . . . .
C25 C -0.2999(12) 0.2064(18) 0.1278(10) 0.036(3) Uani 0.53(3) 1 d . U P A 1
C25B C -0.3070(9) 0.1872(13) 0.1231(11) 0.034(4) Uani 0.47(3) 1 d . U P A 2
C26B C -0.4164(12) 0.1959(12) 0.0898(10) 0.036(3) Uani 0.47(3) 1 d G U P A 2
C27B C -0.5305(9) 0.0981(14) 0.0725(8) 0.032(2) Uani 0.47(3) 1 d G U P A 2
C28B C -0.5352(9) -0.0083(13) 0.0885(7) 0.034(3) Uani 0.47(3) 1 d G U P A 2
C29B C -0.4258(12) -0.0171(12) 0.1218(8) 0.035(3) Uani 0.47(3) 1 d G U P A 2
C30B C -0.3117(10) 0.0807(14) 0.1391(10) 0.034(3) Uani 0.47(3) 1 d G U P A 2
C26 C -0.4002(13) 0.2089(13) 0.0836(9) 0.036(2) Uani 0.53(3) 1 d . U P A 1
C27 C -0.5208(11) 0.1214(15) 0.0607(9) 0.041(3) Uani 0.53(3) 1 d . U P A 1
C28 C -0.5464(12) 0.0206(17) 0.0827(9) 0.048(3) Uani 0.53(3) 1 d . U P A 1
C29 C -0.4516(16) 0.0005(15) 0.1216(9) 0.046(3) Uani 0.53(3) 1 d . U P A 1
C30 C -0.3330(15) 0.0947(16) 0.1414(10) 0.043(3) Uani 0.53(3) 1 d . U P A 1
C31 C -0.0874(4) 0.2093(4) 0.0513(2) 0.0372(9) Uani 1 1 d . . . . .
H31 H -0.163048 0.205108 0.023402 0.045 Uiso 1 1 calc R . . . .
C32 C -0.0045(4) 0.1637(4) 0.0173(2) 0.0408(10) Uani 1 1 d . . . . .
H32 H -0.023426 0.128201 -0.033566 0.049 Uiso 1 1 calc R . . . .
C33 C 0.1060(5) 0.1694(5) 0.0573(3) 0.0429(11) Uani 1 1 d . . . . .
H33 H 0.163198 0.137165 0.034470 0.052 Uiso 1 1 calc R . . . .
C34 C 0.1314(5) 0.2231(5) 0.1309(3) 0.0447(11) Uani 1 1 d . . . . .
H34 H 0.207427 0.229686 0.159631 0.054 Uiso 1 1 calc R . . . .
C35 C 0.0451(4) 0.2672(4) 0.1627(2) 0.0380(10) Uani 1 1 d . . . . .
H35 H 0.062717 0.303576 0.213499 0.046 Uiso 1 1 calc R . . . .
C36 C 0.3550(4) 0.6294(4) 0.22832(19) 0.0296(8) Uani 1 1 d . . . . .
C37 C 0.3092(4) 0.6609(4) 0.1718(2) 0.0335(9) Uani 1 1 d . . . . .
C38 C 0.2933(4) 0.5961(5) 0.1000(2) 0.0378(10) Uani 1 1 d . . . . .
C39 C 0.3253(4) 0.4910(5) 0.0835(2) 0.0407(11) Uani 1 1 d . . . . .
C40 C 0.3734(4) 0.4572(4) 0.1374(2) 0.0386(10) Uani 1 1 d . . . . .
C41 C 0.3871(4) 0.5239(4) 0.2082(2) 0.0349(9) Uani 1 1 d . . . . .
C42 C 0.3125(4) 0.8070(4) 0.33632(18) 0.0266(8) Uani 1 1 d . . . . .
C43 C 0.3652(4) 0.9230(4) 0.38698(18) 0.0278(8) Uani 1 1 d . . . . .
C44 C 0.2971(4) 0.9975(4) 0.41171(19) 0.0308(9) Uani 1 1 d . . . . .
C45 C 0.1678(4) 0.9543(4) 0.3871(2) 0.0306(8) Uani 1 1 d . . . . .
C46 C 0.1105(4) 0.8399(4) 0.33719(19) 0.0297(8) Uani 1 1 d . . . . .
C47 C 0.1812(4) 0.7688(4) 0.31336(18) 0.0281(8) Uani 1 1 d . . . . .
C48 C 0.5779(4) 0.8647(4) 0.2931(2) 0.0321(9) Uani 1 1 d . . . . .
H48 H 0.517987 0.869771 0.257712 0.039 Uiso 1 1 calc R . . . .
C49 C 0.7039(4) 0.9375(4) 0.3045(2) 0.0345(9) Uani 1 1 d . . . . .
H49 H 0.730359 0.991835 0.277585 0.041 Uiso 1 1 calc R . . . .
C50 C 0.7904(4) 0.9291(4) 0.3563(2) 0.0371(10) Uani 1 1 d . . . . .
H50 H 0.877266 0.978852 0.366001 0.045 Uiso 1 1 calc R . . . .
C51 C 0.7494(4) 0.8482(4) 0.3934(2) 0.0393(10) Uani 1 1 d . . . . .
H51 H 0.807843 0.840305 0.428380 0.047 Uiso 1 1 calc R . . . .
C52 C 0.6213(4) 0.7778(4) 0.37929(19) 0.0305(8) Uani 1 1 d . . . . .
H52 H 0.592701 0.721763 0.404966 0.037 Uiso 1 1 calc R . . . .
B1 B -0.1629(4) 0.3088(5) 0.1611(2) 0.0345(11) Uani 1 1 d . . . . .
B2 B 0.3868(4) 0.7102(4) 0.3145(2) 0.0280(9) Uani 1 1 d . . . . .
C53 C 0.2472(5) 0.2151(5) 0.3150(2) 0.0473(12) Uani 1 1 d . . . . .
H53 H 0.278298 0.294314 0.350326 0.057 Uiso 1 1 calc R . . . .
C54 C 0.1193(5) 0.1503(5) 0.2936(2) 0.0415(10) Uani 1 1 d . . . . .
H54 H 0.061976 0.184732 0.314663 0.050 Uiso 1 1 calc R . . . .
C55 C 0.0731(5) 0.0352(4) 0.2414(2) 0.0409(10) Uani 1 1 d . . . . .
H55 H -0.015418 -0.008499 0.226352 0.049 Uiso 1 1 calc R . . . .
C56 C 0.1562(5) -0.0152(4) 0.2117(2) 0.0419(11) Uani 1 1 d . . . . .
H56 H 0.124694 -0.094208 0.176182 0.050 Uiso 1 1 calc R . . . .
C57 C 0.2842(5) 0.0475(5) 0.2329(2) 0.0454(11) Uani 1 1 d . . . . .
H57 H 0.340978 0.011751 0.212261 0.054 Uiso 1 1 calc R . . . .
C58 C 0.3306(5) 0.1636(5) 0.2845(3) 0.0486(12) Uani 1 1 d . . . . .
H58 H 0.419114 0.207564 0.298921 0.058 Uiso 1 1 calc R . . . .

loop_
_atom_site_aniso_label
_atom_site_aniso_U_11
_atom_site_aniso_U_22
_atom_site_aniso_U_33
_atom_site_aniso_U_23
_atom_site_aniso_U_13
_atom_site_aniso_U_12
F1 0.0381(14) 0.0427(15) 0.0476(12) 0.0194(12) 0.0205(10) 0.0150(12)
F2 0.0580(18) 0.0472(17) 0.0486(13) 0.0206(13) 0.0157(12) 0.0159(14)
F3 0.066(2) 0.0448(18) 0.0682(17) 0.0066(15) -0.0029(15) 0.0262(16)
F4 0.0466(17) 0.061(2) 0.0686(17) -0.0067(16) 0.0111(13) 0.0269(15)
F5 0.0367(14) 0.0643(19) 0.0383(11) 0.0069(12) 0.0147(10) 0.0152(13)
F6 0.021(5) 0.060(4) 0.039(4) 0.013(3) 0.015(3) 0.011(3)
F6B 0.013(4) 0.049(4) 0.022(3) 0.006(3) 0.011(3) 0.009(3)
F7 0.028(3) 0.062(6) 0.038(5) -0.007(3) 0.003(3) 0.012(3)
F7B 0.028(3) 0.050(5) 0.031(4) 0.003(3) -0.001(3) 0.010(3)
F8 0.029(3) 0.060(6) 0.049(5) -0.003(4) 0.012(3) -0.003(3)
F8B 0.033(4) 0.055(5) 0.030(3) 0.008(4) 0.004(3) -0.004(3)
F9 0.053(6) 0.059(5) 0.045(4) 0.016(4) 0.007(4) -0.005(3)
F9B 0.049(6) 0.049(4) 0.043(4) 0.025(3) 0.007(4) 0.001(3)
F10 0.029(4) 0.063(4) 0.035(4) 0.023(3) 0.011(4) -0.002(4)
F10B 0.024(4) 0.052(5) 0.041(6) 0.031(4) 0.009(4) -0.002(3)
F11 0.0489(15) 0.0391(14) 0.0299(10) 0.0140(10) 0.0093(9) 0.0189(12)
F12 0.0547(16) 0.0639(19) 0.0283(11) 0.0162(12) 0.0087(10) 0.0190(14)
F13 0.0501(16) 0.071(2) 0.0330(11) -0.0065(13) 0.0070(11) 0.0215(15)
F14 0.0435(16) 0.0450(17) 0.0579(14) -0.0041(13) 0.0102(12) 0.0220(13)
F15 0.0421(14) 0.0434(15) 0.0439(12) 0.0162(12) 0.0134(10) 0.0226(12)
F16 0.0243(12) 0.0386(14) 0.0398(11) 0.0015(10) 0.0043(9) 0.0070(10)
F17 0.0405(14) 0.0342(14) 0.0385(11) 0.0023(10) 0.0083(10) 0.0125(11)
F18 0.0369(13) 0.0452(15) 0.0411(11) 0.0113(11) 0.0118(10) 0.0233(12)
F19 0.0241(12) 0.0505(16) 0.0416(11) 0.0096(11) 0.0037(9) 0.0153(11)
F20 0.0312(12) 0.0334(13) 0.0346(10) 0.0029(10) 0.0016(9) 0.0093(10)
N1 0.0227(17) 0.041(2) 0.0350(15) 0.0208(15) 0.0069(13) 0.0071(14)
N2 0.0272(17) 0.0291(18) 0.0268(13) 0.0074(13) 0.0101(12) 0.0096(14)
C1 0.035(2) 0.029(2) 0.0286(17) 0.0081(16) 0.0119(15) 0.0098(17)
C2 0.034(2) 0.027(2) 0.0294(16) 0.0100(16) 0.0139(15) 0.0094(17)
C3 0.031(2) 0.029(2) 0.0262(15) 0.0115(15) 0.0111(14) 0.0070(16)
C4 0.034(2) 0.023(2) 0.0284(16) 0.0085(15) 0.0106(15) 0.0057(16)
C5 0.032(2) 0.028(2) 0.0319(17) 0.0109(16) 0.0114(15) 0.0114(17)
C6 0.030(2) 0.033(2) 0.0344(18) 0.0110(17) 0.0088(15) 0.0090(17)
C7 0.037(2) 0.037(2) 0.0275(16) 0.0086(16) 0.0017(15) 0.0157(19)
C8 0.045(2) 0.031(2) 0.0305(17) 0.0148(16) 0.0124(16) 0.0147(19)
C9 0.034(2) 0.030(2) 0.0286(16) 0.0109(16) 0.0108(15) 0.0118(17)
C10 0.037(2) 0.031(2) 0.0250(15) 0.0128(16) 0.0114(15) 0.0098(17)
C11 0.034(2) 0.025(2) 0.0301(17) 0.0105(15) 0.0126(15) 0.0039(16)
C12 0.041(2) 0.027(2) 0.0348(18) 0.0151(17) 0.0179(17) 0.0084(18)
C13 0.034(2) 0.029(2) 0.0378(19) 0.0113(17) 0.0137(16) 0.0055(17)
C14 0.033(2) 0.026(2) 0.0303(17) 0.0027(16) 0.0057(15) 0.0053(16)
C15 0.028(2) 0.032(2) 0.031(2) 0.0071(17) 0.0047(14) 0.0059(17)
C16 0.024(2) 0.046(3) 0.036(2) 0.0121(19) 0.0048(15) 0.0098(18)
C17 0.028(2) 0.030(2) 0.0310(17) 0.0060(17) 0.0081(14) 0.0074(16)
C18 0.0233(19) 0.031(2) 0.0310(17) 0.0099(16) 0.0057(14) 0.0075(16)
C19 0.031(2) 0.045(3) 0.0239(15) 0.0085(17) 0.0012(14) 0.0137(19)
C20 0.031(2) 0.048(3) 0.0289(17) 0.0109(18) 0.0066(15) 0.0154(19)
C21 0.041(2) 0.042(3) 0.0341(18) 0.0087(19) -0.0005(17) 0.011(2)
C22 0.044(3) 0.043(3) 0.045(2) 0.004(2) -0.005(2) 0.017(2)
C23 0.033(2) 0.054(3) 0.043(2) 0.000(2) 0.0019(18) 0.021(2)
C24 0.028(2) 0.054(3) 0.0272(17) 0.0059(18) 0.0053(15) 0.011(2)
C25 0.026(3) 0.047(5) 0.020(5) 0.001(4) 0.008(3) 0.001(3)
C25B 0.023(3) 0.043(5) 0.030(8) 0.012(6) 0.005(4) 0.001(3)
C26B 0.024(3) 0.049(4) 0.031(7) 0.010(4) 0.007(3) 0.007(3)
C27B 0.022(3) 0.052(4) 0.017(5) 0.010(3) 0.008(3) 0.006(2)
C28B 0.028(3) 0.048(4) 0.015(4) 0.007(3) 0.005(3) 0.002(2)
C29B 0.027(3) 0.050(4) 0.025(5) 0.020(4) 0.009(3) 0.002(3)
C30B 0.027(3) 0.044(4) 0.022(5) 0.011(4) 0.006(3) 0.002(3)
C26 0.024(3) 0.051(4) 0.020(4) -0.001(3) 0.010(3) 0.004(3)
C27 0.024(3) 0.057(5) 0.026(5) -0.001(3) 0.008(3) 0.003(2)
C28 0.030(3) 0.057(5) 0.035(5) 0.002(4) 0.007(3) -0.002(3)
C29 0.031(4) 0.056(4) 0.036(5) 0.010(4) 0.011(3) -0.002(3)
C30 0.031(3) 0.053(4) 0.030(5) 0.009(4) 0.005(3) 0.000(3)
C31 0.028(2) 0.046(3) 0.043(2) 0.021(2) 0.0113(16) 0.0131(18)
C32 0.040(2) 0.038(3) 0.041(2) 0.0136(19) 0.0130(18) 0.007(2)
C33 0.043(3) 0.043(3) 0.059(3) 0.029(2) 0.023(2) 0.020(2)
C34 0.037(2) 0.048(3) 0.056(2) 0.026(2) 0.011(2) 0.017(2)
C35 0.033(2) 0.044(3) 0.0396(19) 0.0213(19) 0.0081(17) 0.0099(19)
C36 0.028(2) 0.029(2) 0.0308(17) 0.0091(16) 0.0090(14) 0.0072(16)
C37 0.030(2) 0.036(2) 0.0309(18) 0.0069(17) 0.0078(15) 0.0081(17)
C38 0.034(2) 0.053(3) 0.0256(17) 0.0151(19) 0.0097(15) 0.011(2)
C39 0.031(2) 0.048(3) 0.0303(19) -0.0034(19) 0.0083(16) 0.009(2)
C40 0.032(2) 0.034(2) 0.039(2) -0.0037(18) 0.0120(17) 0.0093(18)
C41 0.031(2) 0.038(2) 0.0330(18) 0.0084(18) 0.0073(15) 0.0102(18)
C42 0.0276(19) 0.031(2) 0.0233(15) 0.0134(15) 0.0073(13) 0.0082(16)
C43 0.0248(19) 0.030(2) 0.0262(15) 0.0088(15) 0.0050(13) 0.0067(16)
C44 0.034(2) 0.030(2) 0.0266(16) 0.0057(16) 0.0084(14) 0.0115(17)
C45 0.029(2) 0.036(2) 0.0325(17) 0.0119(17) 0.0125(15) 0.0174(18)
C46 0.0216(19) 0.039(2) 0.0287(16) 0.0110(16) 0.0063(14) 0.0104(17)
C47 0.0250(19) 0.031(2) 0.0239(15) 0.0074(15) 0.0019(13) 0.0061(16)
C48 0.031(2) 0.034(2) 0.0297(16) 0.0095(16) 0.0106(15) 0.0085(17)
C49 0.029(2) 0.035(2) 0.0388(19) 0.0149(18) 0.0131(16) 0.0062(17)
C50 0.026(2) 0.039(2) 0.0413(19) 0.0092(19) 0.0108(16) 0.0061(18)
C51 0.032(2) 0.042(3) 0.0399(19) 0.0092(19) 0.0043(16) 0.0124(19)
C52 0.028(2) 0.033(2) 0.0300(16) 0.0094(16) 0.0047(15) 0.0110(17)
B1 0.023(2) 0.049(3) 0.0279(19) 0.012(2) 0.0049(16) 0.007(2)
B2 0.021(2) 0.031(2) 0.0300(18) 0.0106(18) 0.0079(15) 0.0035(17)
C53 0.054(3) 0.037(3) 0.043(2) 0.002(2) 0.004(2) 0.017(2)
C54 0.052(3) 0.041(3) 0.0376(19) 0.0137(19) 0.0133(19) 0.024(2)
C55 0.045(3) 0.036(3) 0.041(2) 0.0179(19) 0.0040(18) 0.010(2)
C56 0.057(3) 0.031(2) 0.0350(19) 0.0117(18) 0.0056(19) 0.013(2)
C57 0.056(3) 0.041(3) 0.043(2) 0.013(2) 0.017(2) 0.021(2)
C58 0.043(3) 0.042(3) 0.049(2) 0.007(2) 0.006(2) 0.008(2)

loop_
_atom_type_symbol
_atom_type_description
_atom_type_scat_dispersion_real
_atom_type_scat_dispersion_imag
_atom_type_scat_source
C C 0.0181 0.0091 'International Tables Vol C Tables 4.2.6.8 and 6.1.1.4'
H H 0.0000 0.0000 'International Tables Vol C Tables 4.2.6.8 and 6.1.1.4'
B B 0.0090 0.0039 'International Tables Vol C Tables 4.2.6.8 and 6.1.1.4'
F F 0.0727 0.0534 'International Tables Vol C Tables 4.2.6.8 and 6.1.1.4'
N N 0.0311 0.0180 'International Tables Vol C Tables 4.2.6.8 and 6.1.1.4'

loop_
_exptl_crystal_face_index_h
_exptl_crystal_face_index_k
_exptl_crystal_face_index_l
_exptl_crystal_face_perp_dist
0 0 1 0.0132
0 -1 0 0.0550
0 1 0 0.0674
0 0 -1 0.0132
1 -1 0 0.0655
-1 1 0 0.0737

loop_
_geom_angle_atom_site_label_1
_geom_angle_atom_site_label_2
_geom_angle_atom_site_label_3
_geom_angle
_geom_angle_site_symmetry_1
_geom_angle_site_symmetry_3
_geom_angle_publ_flag
C31 N1 B1 119.7(3) . . ?
C35 N1 C31 119.1(4) . . ?
C35 N1 B1 121.2(3) . . ?
C48 N2 C52 119.6(4) . . ?
C48 N2 B2 118.3(3) . . ?
C52 N2 B2 122.1(3) . . ?
C2 C1 C15 122.4(4) . . ?
C14 C1 C2 120.0(4) . . ?
C14 C1 C15 117.6(4) . . ?
C1 C2 C11 118.7(4) . . ?
C3 C2 C1 122.6(3) . . ?
C3 C2 C11 118.6(4) . . ?
C2 C3 H3 119.3 . . ?
C4 C3 C2 121.4(3) . . ?
C4 C3 H3 119.3 . . ?
C3 C4 C5 122.7(3) . . ?
C3 C4 C9 120.0(4) . . ?
C9 C4 C5 117.3(4) . . ?
C6 C5 C4 120.1(4) . . ?
C6 C5 C17 119.8(4) . . ?
C17 C5 C4 120.1(4) . . ?
C5 C6 H6 119.3 . . ?
C5 C6 C7 121.4(4) . . ?
C7 C6 H6 119.3 . . ?
C6 C7 H7 119.8 . . ?
C8 C7 C6 120.5(4) . . ?
C8 C7 H7 119.8 . . ?
C7 C8 H8 119.7 . . ?
C7 C8 C9 120.7(4) . . ?
C9 C8 H8 119.7 . . ?
C8 C9 C4 120.2(4) . . ?
C10 C9 C4 118.3(4) . . ?
C10 C9 C8 121.5(4) . . ?
C9 C10 H10 119.0 . . ?
C11 C10 C9 122.0(3) . . ?
C11 C10 H10 119.0 . . ?
C10 C11 C2 119.6(4) . . ?
C10 C11 C12 121.9(4) . . ?
C12 C11 C2 118.5(4) . . ?
C11 C12 H12 119.1 . . ?
C13 C12 C11 121.9(4) . . ?
C13 C12 H12 119.1 . . ?
C12 C13 H13 120.1 . . ?
C12 C13 C14 119.7(4) . . ?
C14 C13 H13 120.1 . . ?
C1 C14 C13 121.2(4) . . ?
C1 C14 H14 119.4 . . ?
C13 C14 H14 119.4 . . ?
C16 C15 C1 171.7(5) . . ?
C15 C16 B1 171.6(5) . . ?
C18 C17 C5 175.6(4) . . ?
C17 C18 B2 170.3(4) . . ?
C20 C19 C24 113.2(5) . . ?
C20 C19 B1 127.5(4) . . ?
C24 C19 B1 119.2(4) . . ?
F1 C20 C19 120.8(4) . . ?
F1 C20 C21 114.7(4) . . ?
C19 C20 C21 124.5(4) . . ?
F2 C21 C20 120.5(5) . . ?
F2 C21 C22 120.4(5) . . ?
C22 C21 C20 119.1(5) . . ?
F3 C22 C21 119.8(5) . . ?
F3 C22 C23 121.0(5) . . ?
C23 C22 C21 119.2(5) . . ?
F4 C23 C22 119.8(5) . . ?
F4 C23 C24 120.2(5) . . ?
C24 C23 C22 120.1(5) . . ?
F5 C24 C19 118.3(5) . . ?
F5 C24 C23 117.7(4) . . ?
C23 C24 C19 123.9(4) . . ?
C26 C25 C30 109.6(12) . . ?
C26 C25 B1 129.1(11) . . ?
C30 C25 B1 121.3(11) . . ?
C26B C25B C30B 120.0 . . ?
C26B C25B B1 125.4(7) . . ?
C30B C25B B1 113.8(7) . . ?
F6B C26B C25B 120.8(8) . . ?
F6B C26B C27B 118.7(8) . . ?
C25B C26B C27B 120.0 . . ?
F7B C27B C26B 118.7(8) . . ?
F7B C27B C28B 121.2(8) . . ?
C28B C27B C26B 120.0 . . ?
F8B C28B C27B 118.6(7) . . ?
F8B C28B C29B 121.3(7) . . ?
C29B C28B C27B 120.0 . . ?
F9B C29B C28B 117.1(8) . . ?
F9B C29B C30B 122.9(8) . . ?
C28B C29B C30B 120.0 . . ?
F10B C30B C25B 123.6(9) . . ?
F10B C30B C29B 116.4(9) . . ?
C29B C30B C25B 120.0 . . ?
C25 C26 F6 120.1(11) . . ?
C25 C26 C27 126.8(13) . . ?
C27 C26 F6 113.1(11) . . ?
F7 C27 C26 123.6(12) . . ?
C28 C27 F7 117.6(9) . . ?
C28 C27 C26 118.7(10) . . ?
F8 C28 C29 117.1(12) . . ?
C27 C28 F8 122.2(12) . . ?
C27 C28 C29 120.6(9) . . ?
F9 C29 C28 123.4(11) . . ?
F9 C29 C30 120.9(12) . . ?
C28 C29 C30 115.7(11) . . ?
F10 C30 C29 113.7(12) . . ?
C25 C30 F10 118.2(11) . . ?
C25 C30 C29 128.1(12) . . ?
N1 C31 H31 119.4 . . ?
N1 C31 C32 121.2(4) . . ?
C32 C31 H31 119.4 . . ?
C31 C32 H32 120.0 . . ?
C31 C32 C33 120.0(4) . . ?
C33 C32 H32 120.0 . . ?
C32 C33 H33 120.7 . . ?
C34 C33 C32 118.5(4) . . ?
C34 C33 H33 120.7 . . ?
C33 C34 H34 120.3 . . ?
C33 C34 C35 119.4(5) . . ?
C35 C34 H34 120.3 . . ?
N1 C35 C34 121.8(4) . . ?
N1 C35 H35 119.1 . . ?
C34 C35 H35 119.1 . . ?
C37 C36 C41 114.6(3) . . ?
C37 C36 B2 126.3(4) . . ?
C41 C36 B2 118.9(4) . . ?
F11 C37 C36 120.4(3) . . ?
F11 C37 C38 114.9(4) . . ?
C36 C37 C38 124.7(4) . . ?
F12 C38 C37 121.7(5) . . ?
F12 C38 C39 120.3(4) . . ?
C37 C38 C39 118.0(4) . . ?
F13 C39 C38 119.6(5) . . ?
F13 C39 C40 120.7(5) . . ?
C40 C39 C38 119.6(4) . . ?
F14 C40 C39 119.7(4) . . ?
F14 C40 C41 119.7(5) . . ?
C39 C40 C41 120.6(4) . . ?
F15 C41 C36 120.7(3) . . ?
F15 C41 C40 116.8(4) . . ?
C40 C41 C36 122.5(4) . . ?
C43 C42 C47 113.6(4) . . ?
C43 C42 B2 124.8(3) . . ?
C47 C42 B2 120.7(4) . . ?
F16 C43 C42 121.2(4) . . ?
F16 C43 C44 114.8(3) . . ?
C42 C43 C44 124.1(4) . . ?
F17 C44 C43 120.7(4) . . ?
F17 C44 C45 119.9(4) . . ?
C45 C44 C43 119.4(4) . . ?
F18 C45 C44 120.0(4) . . ?
F18 C45 C46 121.0(4) . . ?
C46 C45 C44 119.0(4) . . ?
F19 C46 C45 119.5(4) . . ?
F19 C46 C47 120.4(4) . . ?
C45 C46 C47 120.0(4) . . ?
F20 C47 C42 119.1(4) . . ?
F20 C47 C46 117.1(3) . . ?
C46 C47 C42 123.8(4) . . ?
N2 C48 H48 118.8 . . ?
N2 C48 C49 122.3(4) . . ?
C49 C48 H48 118.8 . . ?
C48 C49 H49 120.9 . . ?
C50 C49 C48 118.3(4) . . ?
C50 C49 H49 120.9 . . ?
C49 C50 H50 120.3 . . ?
C51 C50 C49 119.3(4) . . ?
C51 C50 H50 120.3 . . ?
C50 C51 H51 120.3 . . ?
C50 C51 C52 119.4(4) . . ?
C52 C51 H51 120.3 . . ?
N2 C52 C51 121.0(4) . . ?
N2 C52 H52 119.5 . . ?
C51 C52 H52 119.5 . . ?
N1 B1 C19 111.3(3) . . ?
N1 B1 C25B 104.0(7) . . ?
C16 B1 N1 109.4(4) . . ?
C16 B1 C19 109.1(4) . . ?
C16 B1 C25 106.9(7) . . ?
C16 B1 C25B 106.8(7) . . ?
C19 B1 C25B 115.9(5) . . ?
C25 B1 N1 108.3(8) . . ?
C25 B1 C19 111.7(7) . . ?
N2 B2 C36 102.9(3) . . ?
N2 B2 C42 108.8(3) . . ?
C18 B2 N2 109.4(3) . . ?
C18 B2 C36 115.3(4) . . ?
C18 B2 C42 104.5(3) . . ?
C42 B2 C36 115.8(3) . . ?
C54 C53 H53 120.3 . . ?
C54 C53 C58 119.4(4) . . ?
C58 C53 H53 120.3 . . ?
C53 C54 H54 119.7 . . ?
C53 C54 C55 120.7(5) . . ?
C55 C54 H54 119.7 . . ?
C54 C55 H55 120.2 . . ?
C56 C55 C54 119.6(5) . . ?
C56 C55 H55 120.2 . . ?
C55 C56 H56 119.7 . . ?
C57 C56 C55 120.6(4) . . ?
C57 C56 H56 119.7 . . ?
C56 C57 H57 120.1 . . ?
C56 C57 C58 119.9(5) . . ?
C58 C57 H57 120.1 . . ?
C53 C58 C57 119.9(5) . . ?
C53 C58 H58 120.1 . . ?
C57 C58 H58 120.1 . . ?

loop_
_geom_bond_atom_site_label_1
_geom_bond_atom_site_label_2
_geom_bond_distance
_geom_bond_site_symmetry_2
_geom_bond_publ_flag
F1 C20 1.360(5) . ?
F2 C21 1.333(6) . ?
F3 C22 1.340(7) . ?
F4 C23 1.353(6) . ?
F5 C24 1.343(6) . ?
F6 C26 1.383(17) . ?
F6B C26B 1.323(12) . ?
F7 C27 1.379(14) . ?
F7B C27B 1.308(11) . ?
F8 C28 1.372(12) . ?
F8B C28B 1.344(10) . ?
F9 C29 1.298(16) . ?
F9B C29B 1.360(11) . ?
F10 C30 1.398(18) . ?
F10B C30B 1.322(13) . ?
F11 C37 1.354(5) . ?
F12 C38 1.329(6) . ?
F13 C39 1.346(5) . ?
F14 C40 1.347(6) . ?
F15 C41 1.343(5) . ?
F16 C43 1.348(5) . ?
F17 C44 1.345(5) . ?
F18 C45 1.348(5) . ?
F19 C46 1.355(5) . ?
F20 C47 1.350(5) . ?
N1 C31 1.350(6) . ?
N1 C35 1.344(6) . ?
N1 B1 1.596(6) . ?
N2 C48 1.331(6) . ?
N2 C52 1.340(5) . ?
N2 B2 1.629(5) . ?
C1 C2 1.430(6) . ?
C1 C14 1.374(6) . ?
C1 C15 1.440(6) . ?
C2 C3 1.410(6) . ?
C2 C11 1.435(6) . ?
C3 H3 0.9500 . ?
C3 C4 1.385(6) . ?
C4 C5 1.450(6) . ?
C4 C9 1.441(6) . ?
C5 C6 1.364(6) . ?
C5 C17 1.437(6) . ?
C6 H6 0.9500 . ?
C6 C7 1.418(6) . ?
C7 H7 0.9500 . ?
C7 C8 1.357(6) . ?
C8 H8 0.9500 . ?
C8 C9 1.412(6) . ?
C9 C10 1.399(6) . ?
C10 H10 0.9500 . ?
C10 C11 1.391(6) . ?
C11 C12 1.425(6) . ?
C12 H12 0.9500 . ?
C12 C13 1.352(7) . ?
C13 H13 0.9500 . ?
C13 C14 1.420(6) . ?
C14 H14 0.9500 . ?
C15 C16 1.197(7) . ?
C16 B1 1.589(6) . ?
C17 C18 1.196(6) . ?
C18 B2 1.582(6) . ?
C19 C20 1.383(7) . ?
C19 C24 1.412(7) . ?
C19 B1 1.624(7) . ?
C20 C21 1.388(7) . ?
C21 C22 1.377(7) . ?
C22 C23 1.376(8) . ?
C23 C24 1.365(8) . ?
C25 C26 1.373(14) . ?
C25 C30 1.391(16) . ?
C25 B1 1.593(15) . ?
C25B C26B 1.3900 . ?
C25B C30B 1.3900 . ?
C25B B1 1.748(11) . ?
C26B C27B 1.3900 . ?
C27B C28B 1.3900 . ?
C28B C29B 1.3900 . ?
C29B C30B 1.3900 . ?
C26 C27 1.383(13) . ?
C27 C28 1.358(19) . ?
C28 C29 1.375(19) . ?
C29 C30 1.401(13) . ?
C31 H31 0.9500 . ?
C31 C32 1.377(7) . ?
C32 H32 0.9500 . ?
C32 C33 1.381(7) . ?
C33 H33 0.9500 . ?
C33 C34 1.379(7) . ?
C34 H34 0.9500 . ?
C34 C35 1.383(7) . ?
C35 H35 0.9500 . ?
C36 C37 1.373(6) . ?
C36 C41 1.399(6) . ?
C36 B2 1.651(5) . ?
C37 C38 1.381(6) . ?
C38 C39 1.390(8) . ?
C39 C40 1.358(8) . ?
C40 C41 1.375(6) . ?
C42 C43 1.384(6) . ?
C42 C47 1.401(6) . ?
C42 B2 1.637(6) . ?
C43 C44 1.387(6) . ?
C44 C45 1.380(6) . ?
C45 C46 1.367(6) . ?
C46 C47 1.376(6) . ?
C48 H48 0.9500 . ?
C48 C49 1.387(6) . ?
C49 H49 0.9500 . ?
C49 C50 1.387(7) . ?
C50 H50 0.9500 . ?
C50 C51 1.372(7) . ?
C51 H51 0.9500 . ?
C51 C52 1.394(6) . ?
C52 H52 0.9500 . ?
C53 H53 0.9500 . ?
C53 C54 1.376(8) . ?
C53 C58 1.390(8) . ?
C54 H54 0.9500 . ?
C54 C55 1.387(7) . ?
C55 H55 0.9500 . ?
C55 C56 1.374(7) . ?
C56 H56 0.9500 . ?
C56 C57 1.373(8) . ?
C57 H57 0.9500 . ?
C57 C58 1.391(7) . ?
C58 H58 0.9500 . ?

loop_
_geom_torsion_atom_site_label_1
_geom_torsion_atom_site_label_2
_geom_torsion_atom_site_label_3
_geom_torsion_atom_site_label_4
_geom_torsion
_geom_torsion_site_symmetry_1
_geom_torsion_site_symmetry_2
_geom_torsion_site_symmetry_3
_geom_torsion_site_symmetry_4
_geom_torsion_publ_flag
F1 C20 C21 F2 0.1(6) . . . . ?
F1 C20 C21 C22 -179.5(4) . . . . ?
F2 C21 C22 F3 1.0(6) . . . . ?
F2 C21 C22 C23 -179.1(4) . . . . ?
F3 C22 C23 F4 -0.5(7) . . . . ?
F3 C22 C23 C24 179.4(4) . . . . ?
F4 C23 C24 F5 1.0(6) . . . . ?
F4 C23 C24 C19 179.2(4) . . . . ?
F6 C26 C27 F7 -4.1(18) . . . . ?
F6 C26 C27 C28 -179.7(13) . . . . ?
F6B C26B C27B F7B -3.0(15) . . . . ?
F6B C26B C27B C28B 172.3(13) . . . . ?
F7 C27 C28 F8 2(2) . . . . ?
F7 C27 C28 C29 178.3(12) . . . . ?
F7B C27B C28B F8B -3.8(15) . . . . ?
F7B C27B C28B C29B 175.1(12) . . . . ?
F8 C28 C29 F9 2.8(19) . . . . ?
F8 C28 C29 C30 -178.5(15) . . . . ?
F8B C28B C29B F9B -1.7(16) . . . . ?
F8B C28B C29B C30B 178.9(15) . . . . ?
F9 C29 C30 F10 0.8(18) . . . . ?
F9 C29 C30 C25 180.0(14) . . . . ?
F9B C29B C30B F10B 1.8(16) . . . . ?
F9B C29B C30B C25B -179.4(13) . . . . ?
F11 C37 C38 F12 -2.9(6) . . . . ?
F11 C37 C38 C39 177.9(4) . . . . ?
F12 C38 C39 F13 0.2(7) . . . . ?
F12 C38 C39 C40 179.2(4) . . . . ?
F13 C39 C40 F14 -0.7(7) . . . . ?
F13 C39 C40 C41 -179.0(4) . . . . ?
F14 C40 C41 F15 3.0(6) . . . . ?
F14 C40 C41 C36 -179.5(4) . . . . ?
F16 C43 C44 F17 2.0(5) . . . . ?
F16 C43 C44 C45 -177.1(3) . . . . ?
F17 C44 C45 F18 -2.8(6) . . . . ?
F17 C44 C45 C46 179.1(4) . . . . ?
F18 C45 C46 F19 1.1(6) . . . . ?
F18 C45 C46 C47 -176.8(4) . . . . ?
F19 C46 C47 F20 -0.9(5) . . . . ?
F19 C46 C47 C42 -179.1(3) . . . . ?
N1 C31 C32 C33 -0.1(7) . . . . ?
N2 C48 C49 C50 0.1(6) . . . . ?
C1 C2 C3 C4 178.9(4) . . . . ?
C1 C2 C11 C10 179.1(4) . . . . ?
C1 C2 C11 C12 -2.6(6) . . . . ?
C2 C1 C14 C13 -0.8(7) . . . . ?
C2 C3 C4 C5 -176.9(4) . . . . ?
C2 C3 C4 C9 3.1(6) . . . . ?
C2 C11 C12 C13 0.9(7) . . . . ?
C3 C2 C11 C10 -1.2(6) . . . . ?
C3 C2 C11 C12 177.2(4) . . . . ?
C3 C4 C5 C6 -179.4(4) . . . . ?
C3 C4 C5 C17 3.8(6) . . . . ?
C3 C4 C9 C8 179.0(4) . . . . ?
C3 C4 C9 C10 -3.2(6) . . . . ?
C4 C5 C6 C7 1.0(7) . . . . ?
C4 C9 C10 C11 1.1(6) . . . . ?
C5 C4 C9 C8 -1.0(6) . . . . ?
C5 C4 C9 C10 176.8(4) . . . . ?
C5 C6 C7 C8 -2.2(7) . . . . ?
C6 C7 C8 C9 1.7(7) . . . . ?
C7 C8 C9 C4 -0.1(7) . . . . ?
C7 C8 C9 C10 -177.9(4) . . . . ?
C8 C9 C10 C11 179.0(4) . . . . ?
C9 C4 C5 C6 0.6(6) . . . . ?
C9 C4 C5 C17 -176.2(4) . . . . ?
C9 C10 C11 C2 1.0(7) . . . . ?
C9 C10 C11 C12 -177.3(4) . . . . ?
C10 C11 C12 C13 179.2(4) . . . . ?
C11 C2 C3 C4 -0.9(6) . . . . ?
C11 C12 C13 C14 0.9(7) . . . . ?
C12 C13 C14 C1 -1.0(7) . . . . ?
C14 C1 C2 C3 -177.2(4) . . . . ?
C14 C1 C2 C11 2.6(6) . . . . ?
C15 C1 C2 C3 4.8(7) . . . . ?
C15 C1 C2 C11 -175.5(4) . . . . ?
C15 C1 C14 C13 177.3(4) . . . . ?
C17 C5 C6 C7 177.8(4) . . . . ?
C19 C20 C21 F2 -179.8(4) . . . . ?
C19 C20 C21 C22 0.6(6) . . . . ?
C20 C19 C24 F5 179.8(3) . . . . ?
C20 C19 C24 C23 1.6(6) . . . . ?
C20 C19 B1 N1 -2.8(5) . . . . ?
C20 C19 B1 C16 118.0(4) . . . . ?
C20 C19 B1 C25 -124.1(9) . . . . ?
C20 C19 B1 C25B -121.4(9) . . . . ?
C20 C21 C22 F3 -179.3(4) . . . . ?
C20 C21 C22 C23 0.5(6) . . . . ?
C21 C22 C23 F4 179.7(4) . . . . ?
C21 C22 C23 C24 -0.4(7) . . . . ?
C22 C23 C24 F5 -178.9(4) . . . . ?
C22 C23 C24 C19 -0.7(7) . . . . ?
C24 C19 C20 F1 178.5(3) . . . . ?
C24 C19 C20 C21 -1.6(6) . . . . ?
C24 C19 B1 N1 -179.9(3) . . . . ?
C24 C19 B1 C16 -59.1(5) . . . . ?
C24 C19 B1 C25 58.8(9) . . . . ?
C24 C19 B1 C25B 61.5(9) . . . . ?
C25 C26 C27 F7 175.2(15) . . . . ?
C25 C26 C27 C28 -0.4(18) . . . . ?
C25B C26B C27B F7B -175.2(12) . . . . ?
C25B C26B C27B C28B 0.0 . . . . ?
C26B C25B C30B F10B 178.6(15) . . . . ?
C26B C25B C30B C29B 0.0 . . . . ?
C26B C25B B1 N1 -126.5(10) . . . . ?
C26B C25B B1 C16 117.8(10) . . . . ?
C26B C25B B1 C19 -4.0(13) . . . . ?
C26B C27B C28B F8B -178.9(14) . . . . ?
C26B C27B C28B C29B 0.0 . . . . ?
C27B C28B C29B F9B 179.5(12) . . . . ?
C27B C28B C29B C30B 0.0 . . . . ?
C28B C29B C30B F10B -178.7(14) . . . . ?
C28B C29B C30B C25B 0.0 . . . . ?
C30B C25B C26B F6B -172.1(14) . . . . ?
C30B C25B C26B C27B 0.0 . . . . ?
C30B C25B B1 N1 63.8(9) . . . . ?
C30B C25B B1 C16 -52.0(10) . . . . ?
C30B C25B B1 C19 -173.7(6) . . . . ?
C26 C25 C30 F10 172.6(14) . . . . ?
C26 C25 C30 C29 -6.4(17) . . . . ?
C26 C25 B1 N1 -110.7(16) . . . . ?
C26 C25 B1 C16 131.5(15) . . . . ?
C26 C25 B1 C19 12.3(19) . . . . ?
C26 C27 C28 F8 178.3(15) . . . . ?
C26 C27 C28 C29 -5.8(16) . . . . ?
C27 C28 C29 F9 -173.4(14) . . . . ?
C27 C28 C29 C30 5.3(16) . . . . ?
C28 C29 C30 F10 -177.9(13) . . . . ?
C28 C29 C30 C25 1.2(18) . . . . ?
C30 C25 C26 F6 -174.7(13) . . . . ?
C30 C25 C26 C27 6.0(17) . . . . ?
C30 C25 B1 N1 68.9(12) . . . . ?
C30 C25 B1 C16 -48.9(14) . . . . ?
C30 C25 B1 C19 -168.1(10) . . . . ?
C31 N1 C35 C34 -0.6(7) . . . . ?
C31 N1 B1 C16 162.8(4) . . . . ?
C31 N1 B1 C19 -76.6(5) . . . . ?
C31 N1 B1 C25 46.6(8) . . . . ?
C31 N1 B1 C25B 48.9(7) . . . . ?
C31 C32 C33 C34 -0.9(7) . . . . ?
C32 C33 C34 C35 1.2(7) . . . . ?
C33 C34 C35 N1 -0.4(7) . . . . ?
C35 N1 C31 C32 0.9(7) . . . . ?
C35 N1 B1 C16 -16.6(6) . . . . ?
C35 N1 B1 C19 104.1(4) . . . . ?
C35 N1 B1 C25 -132.7(7) . . . . ?
C35 N1 B1 C25B -130.4(6) . . . . ?
C36 C37 C38 F12 179.5(4) . . . . ?
C36 C37 C38 C39 0.3(7) . . . . ?
C37 C36 C41 F15 177.3(4) . . . . ?
C37 C36 C41 C40 -0.1(6) . . . . ?
C37 C36 B2 N2 -95.4(5) . . . . ?
C37 C36 B2 C18 145.5(4) . . . . ?
C37 C36 B2 C42 23.1(6) . . . . ?
C37 C38 C39 F13 179.4(4) . . . . ?
C37 C38 C39 C40 -1.5(7) . . . . ?
C38 C39 C40 F14 -179.7(4) . . . . ?
C38 C39 C40 C41 2.0(7) . . . . ?
C39 C40 C41 F15 -178.6(4) . . . . ?
C39 C40 C41 C36 -1.1(7) . . . . ?
C41 C36 C37 F11 -177.0(4) . . . . ?
C41 C36 C37 C38 0.5(6) . . . . ?
C41 C36 B2 N2 78.3(5) . . . . ?
C41 C36 B2 C18 -40.7(5) . . . . ?
C41 C36 B2 C42 -163.2(4) . . . . ?
C42 C43 C44 F17 -178.6(3) . . . . ?
C42 C43 C44 C45 2.3(6) . . . . ?
C43 C42 C47 F20 -176.7(3) . . . . ?
C43 C42 C47 C46 1.4(6) . . . . ?
C43 C42 B2 N2 -26.3(5) . . . . ?
C43 C42 B2 C18 90.5(4) . . . . ?
C43 C42 B2 C36 -141.5(4) . . . . ?
C43 C44 C45 F18 176.3(4) . . . . ?
C43 C44 C45 C46 -1.9(6) . . . . ?
C44 C45 C46 F19 179.3(4) . . . . ?
C44 C45 C46 C47 1.4(6) . . . . ?
C45 C46 C47 F20 177.0(3) . . . . ?
C45 C46 C47 C42 -1.2(6) . . . . ?
C47 C42 C43 F16 177.4(3) . . . . ?
C47 C42 C43 C44 -2.0(6) . . . . ?
C47 C42 B2 N2 165.1(3) . . . . ?
C47 C42 B2 C18 -78.1(4) . . . . ?
C47 C42 B2 C36 49.9(5) . . . . ?
C48 N2 C52 C51 1.2(6) . . . . ?
C48 N2 B2 C18 -176.5(3) . . . . ?
C48 N2 B2 C36 60.4(4) . . . . ?
C48 N2 B2 C42 -62.9(4) . . . . ?
C48 C49 C50 C51 1.1(6) . . . . ?
C49 C50 C51 C52 -1.2(7) . . . . ?
C50 C51 C52 N2 0.1(6) . . . . ?
C52 N2 C48 C49 -1.2(6) . . . . ?
C52 N2 B2 C18 2.5(5) . . . . ?
C52 N2 B2 C36 -120.6(4) . . . . ?
C52 N2 B2 C42 116.1(4) . . . . ?
B1 N1 C31 C32 -178.5(4) . . . . ?
B1 N1 C35 C34 178.7(4) . . . . ?
B1 C19 C20 F1 1.3(6) . . . . ?
B1 C19 C20 C21 -178.8(4) . . . . ?
B1 C19 C24 F5 -2.7(5) . . . . ?
B1 C19 C24 C23 179.1(4) . . . . ?
B1 C25 C26 F6 5(2) . . . . ?
B1 C25 C26 C27 -174.4(16) . . . . ?
B1 C25 C30 F10 -7.0(18) . . . . ?
B1 C25 C30 C29 173.9(16) . . . . ?
B1 C25B C26B F6B 18.8(13) . . . . ?
B1 C25B C26B C27B -169.1(15) . . . . ?
B1 C25B C30B F10B -11.0(13) . . . . ?
B1 C25B C30B C29B 170.3(13) . . . . ?
B2 N2 C48 C49 177.7(4) . . . . ?
B2 N2 C52 C51 -177.8(4) . . . . ?
B2 C36 C37 F11 -3.0(6) . . . . ?
B2 C36 C37 C38 174.5(4) . . . . ?
B2 C36 C41 F15 2.8(6) . . . . ?
B2 C36 C41 C40 -174.5(4) . . . . ?
B2 C42 C43 F16 8.1(6) . . . . ?
B2 C42 C43 C44 -171.2(4) . . . . ?
B2 C42 C47 F20 -7.0(5) . . . . ?
B2 C42 C47 C46 171.2(4) . . . . ?
C53 C54 C55 C56 0.9(7) . . . . ?
C54 C53 C58 C57 0.0(8) . . . . ?
C54 C55 C56 C57 -0.3(7) . . . . ?
C55 C56 C57 C58 -0.4(7) . . . . ?
C56 C57 C58 C53 0.6(8) . . . . ?
C58 C53 C54 C55 -0.7(8) . . . . ?

loop_
_exptl_oxdiff_crystal_face_indexfrac_h
_exptl_oxdiff_crystal_face_indexfrac_k
_exptl_oxdiff_crystal_face_indexfrac_l
_exptl_oxdiff_crystal_face_x
_exptl_oxdiff_crystal_face_y
_exptl_oxdiff_crystal_face_z
-0.0009 0.0004 0.9996 -0.0814 0.0080 -0.0137
0.0002 -0.9978 0.0000 0.0190 -0.0593 0.1270
-0.0002 0.9978 -0.0000 -0.0190 0.0593 -0.1270
0.0009 -0.0004 -0.9996 0.0814 -0.0080 0.0137
0.9989 -0.9967 0.0006 0.0003 0.0845 0.1395
-0.9989 0.9967 -0.0006 -0.0003 -0.0845 -0.1395
